data_4073493
loop_
_publ_author_name
'McGlacken, Gerard P.'
'O'Brien, Ciara T.'
'Whitwood, Adrian C.'
'Fairlamb, Ian J. S.'

_publ_section_title
;
 Chiral Mono- and Bis-annelated Cyclopentadienyl Ligands Derived from
 Tartaric Acid:&#x00A0; Synthesis of [(\h5-Cyclopentadienyl)RuCl(cod)] and
 [(\h5-Cyclopentadienyl)(\h6-benzene)Ru]PF6Derivatives
;
_journal_issue 15
_journal_name_full Organometallics
_journal_page_first 3722
_journal_paper_doi 10.1021/om700393b
_journal_volume 26
_journal_year 2007
_chemical_absolute_configuration syn
_chemical_formula_moiety 'C9 H12 O2'
_chemical_formula_sum 'C9 H12 O2'
_chemical_formula_weight 152.19
_chemical_name_systematic
; 
 ? 
;
_space_group_IT_number 1
_symmetry_cell_setting triclinic
_symmetry_space_group_name_Hall 'P 1'
_symmetry_space_group_name_H-M 'P 1'
_atom_sites_solution_hydrogens geom
_atom_sites_solution_primary direct
_atom_sites_solution_secondary difmap
_audit_creation_method SHELXL-97
_cell_angle_alpha 97.094(4)
_cell_angle_beta 98.241(4)
_cell_angle_gamma 93.637(4)
_cell_formula_units_Z 2
_cell_length_a 5.0093(9)
_cell_length_b 5.7478(10)
_cell_length_c 13.953(3)
_cell_measurement_reflns_used 979
_cell_measurement_temperature 115(2)
_cell_measurement_theta_max 27.45
_cell_measurement_theta_min 2.98
_cell_volume 393.20(13)
_computing_cell_refinement 'Bruker SMART'
_computing_data_collection 'Bruker SMART'
_computing_data_reduction 'Bruker SAINT'
_computing_molecular_graphics 'Bruker SHELXTL'
_computing_publication_material 'Bruker SHELXTL'
_computing_structure_refinement 'SHELXL-97 (Sheldrick, 1997)'
_computing_structure_solution 'SHELXS-97 (Sheldrick, 1990)'
_diffrn_ambient_temperature 115(2)
_diffrn_measured_fraction_theta_full 0.980
_diffrn_measured_fraction_theta_max 0.980
_diffrn_measurement_device_type 'CCD area detector'
_diffrn_measurement_method 'phi and omega scans'
_diffrn_radiation_monochromator graphite
_diffrn_radiation_source 'fine-focus sealed tube'
_diffrn_radiation_type MoK\a
_diffrn_radiation_wavelength 0.71073
_diffrn_reflns_av_R_equivalents 0.0143
_diffrn_reflns_av_sigmaI/netI 0.0397
_diffrn_reflns_limit_h_max 6
_diffrn_reflns_limit_h_min -4
_diffrn_reflns_limit_k_max 7
_diffrn_reflns_limit_k_min -6
_diffrn_reflns_limit_l_max 17
_diffrn_reflns_limit_l_min -17
_diffrn_reflns_number 2654
_diffrn_reflns_theta_full 27.51
_diffrn_reflns_theta_max 27.51
_diffrn_reflns_theta_min 1.49
_exptl_absorpt_coefficient_mu 0.090
_exptl_absorpt_correction_T_max 1.000
_exptl_absorpt_correction_T_min 0.143
_exptl_absorpt_correction_type multi-scan
_exptl_absorpt_process_details 'SADABS v2.03; (Sheldrick)'
_exptl_crystal_colour colourless
_exptl_crystal_density_diffrn 1.285
_exptl_crystal_density_method 'not measured'
_exptl_crystal_description plate
_exptl_crystal_F_000 164
_exptl_crystal_size_max 0.28
_exptl_crystal_size_mid 0.13
_exptl_crystal_size_min 0.02
_refine_diff_density_max 0.373
_refine_diff_density_min -0.296
_refine_diff_density_rms 0.055
_refine_ls_abs_structure_details 'Flack H D (1983), Acta Cryst. A39, 876-881'
_refine_ls_abs_structure_Flack -0.1(14)
_refine_ls_extinction_method none
_refine_ls_goodness_of_fit_ref 1.060
_refine_ls_hydrogen_treatment mixed
_refine_ls_matrix_type full
_refine_ls_number_parameters 199
_refine_ls_number_reflns 2174
_refine_ls_number_restraints 3
_refine_ls_restrained_S_all 1.059
_refine_ls_R_factor_all 0.0610
_refine_ls_R_factor_gt 0.0462
_refine_ls_shift/su_max 0.000
_refine_ls_shift/su_mean 0.000
_refine_ls_structure_factor_coef Fsqd
_refine_ls_weighting_details 'calc w=1/[\s^2^(Fo^2^)+(0.0724P)^2^+0.0593P] where P=(Fo^2^+2Fc^2^)/3'
_refine_ls_weighting_scheme calc
_refine_ls_wR_factor_gt 0.1160
_refine_ls_wR_factor_ref 0.1238
_reflns_number_gt 1795
_reflns_number_total 2174
_reflns_threshold_expression >2sigma(I)
_cod_data_source_file om700393b-file003.cif
_cod_data_source_block ijf0434m
_cod_depositor_comments
;
The following automatic conversions were performed:

'_symmetry_cell_setting' value 'Triclinic' changed to 'triclinic'
according to /home/saulius/struct/CIF-dictionaries/cif_core.dic
dictionary named 'cif_core.dic' version 2.4.1 from 2010-06-29.

Automatic conversion script
Id: cif_fix_values 1715 2011-07-08 13:25:40Z adriana 
;
_cod_original_cell_volume 393.19(12)
_cod_original_sg_symbol_H-M P1
_cod_database_code 4073493

loop_
_symmetry_equiv_pos_as_xyz
'x, y, z'

loop_
_atom_site_label
_atom_site_type_symbol
_atom_site_fract_x
_atom_site_fract_y
_atom_site_fract_z
_atom_site_U_iso_or_equiv
_atom_site_adp_type
_atom_site_occupancy
_atom_site_symmetry_multiplicity
_atom_site_calc_flag
_atom_site_refinement_flags
_atom_site_disorder_assembly
_atom_site_disorder_group
C1 C 0.1117(8) 0.8024(6) 0.7228(3) 0.0311(8) Uani 1 1 d . . .
C2A C 0.0447(10) 0.9003(7) 0.6296(3) 0.0467(11) Uani 0.50 1 d P A 1
H2A H 0.1371 1.0324 0.6105 0.056 Uiso 0.50 1 calc PR A 1
C2B C 0.0447(10) 0.9003(7) 0.6296(3) 0.0467(11) Uani 0.50 1 d P A 2
H2B H 0.0013 1.0657 0.6426 0.056 Uiso 0.50 1 calc PR A 2
H2C H 0.2007 0.8958 0.5932 0.056 Uiso 0.50 1 calc PR A 2
C3 C -0.1742(10) 0.7656(8) 0.5759(3) 0.0514(13) Uani 1 1 d . . .
H3A H -0.2591 0.7916 0.5132 0.062 Uiso 1 1 calc R A 1
C4A C -0.2579(8) 0.5784(8) 0.6282(3) 0.0429(10) Uani 0.50 1 d P A 1
H4A H -0.2449 0.4225 0.5910 0.052 Uiso 0.50 1 calc PR A 1
H4B H -0.4462 0.5908 0.6409 0.052 Uiso 0.50 1 calc PR A 1
C4B C -0.2579(8) 0.5784(8) 0.6282(3) 0.0429(10) Uani 0.50 1 d P A 2
H4C H -0.4028 0.4598 0.6079 0.052 Uiso 0.50 1 calc PR A 2
C5 C -0.0630(7) 0.6151(6) 0.7218(3) 0.0291(8) Uani 1 1 d . A .
C6 C -0.0575(7) 0.4696(6) 0.8041(3) 0.0276(7) Uani 1 1 d . . .
H6A H -0.0899 0.3007 0.7775 0.033 Uiso 1 1 calc R A .
H6B H -0.2029 0.5110 0.8428 0.033 Uiso 1 1 calc R . .
C7 C 0.2152(6) 0.5142(5) 0.8693(2) 0.0207(7) Uani 1 1 d . A .
H7 H 0.3550 0.4414 0.8336 0.025 Uiso 1 1 calc R . .
C8 C 0.2953(6) 0.7767(5) 0.8965(2) 0.0224(7) Uani 1 1 d . . .
H8 H 0.1497 0.8534 0.9277 0.027 Uiso 1 1 calc R A .
C9 C 0.3354(8) 0.8868(5) 0.8051(3) 0.0287(8) Uani 1 1 d . A .
H9A H 0.3416 1.0602 0.8199 0.034 Uiso 1 1 calc R . .
H9B H 0.5105 0.8460 0.7853 0.034 Uiso 1 1 calc R . .
C10 C 0.0454(7) 0.3550(5) 0.3235(2) 0.0234(7) Uani 1 1 d . . .
C11A C 0.1706(8) 0.3397(7) 0.4243(3) 0.0360(9) Uani 0.50 1 d P B 1
H11A H 0.1424 0.4341 0.4822 0.043 Uiso 0.50 1 calc PR B 1
C11B C 0.1706(8) 0.3397(7) 0.4243(3) 0.0360(9) Uani 0.50 1 d P B 2
H11B H 0.2761 0.4892 0.4538 0.043 Uiso 0.50 1 calc PR B 2
H11C H 0.0308 0.3047 0.4651 0.043 Uiso 0.50 1 calc PR B 2
C12 C 0.3464(8) 0.1496(6) 0.4162(3) 0.0346(8) Uani 1 1 d . . .
H12 H 0.4565 0.0974 0.4694 0.042 Uiso 1 1 calc R B 1
C13A C 0.3286(7) 0.0551(6) 0.3182(3) 0.0279(7) Uani 0.50 1 d P B 1
H13A H 0.2624 -0.1134 0.3086 0.034 Uiso 0.50 1 calc PR B 1
H13B H 0.5083 0.0694 0.2968 0.034 Uiso 0.50 1 calc PR B 1
C13B C 0.3286(7) 0.0551(6) 0.3182(3) 0.0279(7) Uani 0.50 1 d P B 2
H13C H 0.4219 -0.0717 0.2927 0.034 Uiso 0.50 1 calc PR B 2
C14 C 0.1365(6) 0.1907(5) 0.2619(2) 0.0218(7) Uani 1 1 d . B .
C15 C 0.0527(6) 0.1580(5) 0.1534(2) 0.0220(7) Uani 1 1 d . . .
H15A H 0.0236 -0.0120 0.1285 0.026 Uiso 1 1 calc R B .
H15B H 0.1974 0.2282 0.1219 0.026 Uiso 1 1 calc R . .
C16 C -0.2079(6) 0.2758(5) 0.1286(2) 0.0194(6) Uani 1 1 d . B .
H16 H -0.3575 0.1845 0.1516 0.023 Uiso 1 1 calc R . .
C17 C -0.1835(6) 0.5272(5) 0.1816(2) 0.0217(7) Uani 1 1 d . . .
H17 H -0.0211 0.6166 0.1659 0.026 Uiso 1 1 calc R B .
C18 C -0.1560(7) 0.5244(5) 0.2918(2) 0.0253(7) Uani 1 1 d . B .
H18A H -0.0958 0.6843 0.3262 0.030 Uiso 1 1 calc R . .
H18B H -0.3342 0.4772 0.3095 0.030 Uiso 1 1 calc R . .
O1 O 0.1962(4) 0.4018(4) 0.95379(17) 0.0254(5) Uani 1 1 d . . .
H1 H 0.0398 0.3353 0.9495 0.038 Uiso 1 1 calc R A .
O2 O 0.5399(4) 0.8013(3) 0.96512(17) 0.0259(5) Uani 1 1 d . A .
H2 H 0.5895 0.9447 0.9817 0.039 Uiso 1 1 calc R . .
O3 O -0.2753(4) 0.2724(3) 0.02446(16) 0.0213(5) Uani 1 1 d . . .
H3 H -0.4194 0.3377 0.0120 0.032 Uiso 1 1 calc R B .
O4 O -0.4200(5) 0.6452(4) 0.15428(17) 0.0279(6) Uani 1 1 d . B .
H4 H -0.4418 0.6502 0.0938 0.042 Uiso 1 1 calc R . .

loop_
_atom_site_aniso_label
_atom_site_aniso_U_11
_atom_site_aniso_U_22
_atom_site_aniso_U_33
_atom_site_aniso_U_23
_atom_site_aniso_U_13
_atom_site_aniso_U_12
C1 0.041(2) 0.0325(17) 0.0232(18) 0.0071(14) 0.0049(15) 0.0212(16)
C2A 0.069(3) 0.046(2) 0.031(2) 0.0147(17) 0.012(2) 0.032(2)
C2B 0.069(3) 0.046(2) 0.031(2) 0.0147(17) 0.012(2) 0.032(2)
C3 0.071(3) 0.065(3) 0.020(2) 0.0040(18) -0.0018(19) 0.042(3)
C4A 0.036(2) 0.061(2) 0.030(2) -0.0011(18) -0.0034(17) 0.026(2)
C4B 0.036(2) 0.061(2) 0.030(2) -0.0011(18) -0.0034(17) 0.026(2)
C5 0.0254(18) 0.0380(19) 0.0236(18) 0.0012(14) 0.0000(14) 0.0150(15)
C6 0.0178(15) 0.0334(17) 0.0295(19) 0.0021(14) -0.0014(13) 0.0023(13)
C7 0.0144(14) 0.0227(15) 0.0243(17) 0.0049(12) -0.0008(12) 0.0021(12)
C8 0.0207(15) 0.0226(15) 0.0235(17) 0.0023(12) 0.0002(12) 0.0074(12)
C9 0.0366(19) 0.0177(15) 0.0340(19) 0.0068(13) 0.0074(15) 0.0081(13)
C10 0.0236(16) 0.0229(15) 0.0229(17) 0.0057(12) -0.0003(13) 0.0002(13)
C11A 0.038(2) 0.042(2) 0.0274(19) 0.0056(14) -0.0006(16) 0.0100(17)
C11B 0.038(2) 0.042(2) 0.0274(19) 0.0056(14) -0.0006(16) 0.0100(17)
C12 0.0321(19) 0.0396(19) 0.033(2) 0.0144(15) -0.0046(15) 0.0095(16)
C13A 0.0246(17) 0.0278(16) 0.0322(19) 0.0110(14) 0.0014(14) 0.0018(14)
C13B 0.0246(17) 0.0278(16) 0.0322(19) 0.0110(14) 0.0014(14) 0.0018(14)
C14 0.0155(15) 0.0237(14) 0.0267(17) 0.0085(12) 0.0007(12) 0.0001(12)
C15 0.0182(15) 0.0202(14) 0.0266(17) 0.0034(12) -0.0006(12) 0.0033(12)
C16 0.0152(14) 0.0197(14) 0.0228(16) 0.0038(12) 0.0008(12) -0.0003(12)
C17 0.0189(16) 0.0179(14) 0.0274(18) 0.0037(12) 0.0000(13) 0.0025(12)
C18 0.0277(18) 0.0225(15) 0.0242(17) 0.0012(12) -0.0004(13) 0.0040(14)
O1 0.0180(11) 0.0290(11) 0.0284(13) 0.0096(9) -0.0008(9) -0.0044(9)
O2 0.0288(13) 0.0174(10) 0.0281(12) 0.0002(8) -0.0038(10) -0.0013(9)
O3 0.0180(11) 0.0212(10) 0.0231(12) 0.0036(8) -0.0029(9) 0.0032(9)
O4 0.0289(13) 0.0294(12) 0.0262(13) 0.0049(9) 0.0013(9) 0.0131(10)

loop_
_atom_type_symbol
_atom_type_description
_atom_type_scat_dispersion_real
_atom_type_scat_dispersion_imag
_atom_type_scat_source
C C 0.0033 0.0016 'International Tables Vol C Tables 4.2.6.8 and 6.1.1.4'
H H 0.0000 0.0000 'International Tables Vol C Tables 4.2.6.8 and 6.1.1.4'
O O 0.0106 0.0060 'International Tables Vol C Tables 4.2.6.8 and 6.1.1.4'

loop_
_geom_angle_atom_site_label_1
_geom_angle_atom_site_label_2
_geom_angle_atom_site_label_3
_geom_angle
C5 C1 C2A 108.2(3)
C5 C1 C9 123.8(3)
C2A C1 C9 128.0(4)
C3 C2A C1 107.7(4)
C3 C2A H2A 126.2
C1 C2A H2A 126.2
C2A C3 C4A 110.4(3)
C2A C3 H3A 124.8
C4A C3 H3A 124.8
C3 C4A C5 103.9(4)
C3 C4A H4A 111.0
C5 C4A H4A 111.0
C3 C4A H4B 111.0
C5 C4A H4B 111.0
H4A C4A H4B 109.0
C1 C5 C4A 109.9(3)
C1 C5 C6 123.5(3)
C4A C5 C6 126.6(3)
C5 C6 C7 109.8(3)
C5 C6 H6A 109.7
C7 C6 H6A 109.7
C5 C6 H6B 109.7
C7 C6 H6B 109.7
H6A C6 H6B 108.2
O1 C7 C6 107.5(2)
O1 C7 C8 111.4(3)
C6 C7 C8 111.2(2)
O1 C7 H7 108.9
C6 C7 H7 108.9
C8 C7 H7 108.9
O2 C8 C7 107.1(2)
O2 C8 C9 111.3(3)
C7 C8 C9 109.8(3)
O2 C8 H8 109.5
C7 C8 H8 109.5
C9 C8 H8 109.5
C1 C9 C8 111.2(3)
C1 C9 H9A 109.4
C8 C9 H9A 109.4
C1 C9 H9B 109.4
C8 C9 H9B 109.4
H9A C9 H9B 108.0
C14 C10 C11A 109.5(3)
C14 C10 C18 124.1(3)
C11A C10 C18 126.5(3)
C12 C11A C10 105.2(3)
C12 C11A H11A 127.4
C10 C11A H11A 127.4
C13A C12 C11A 109.4(3)
C13A C12 H12 125.3
C11A C12 H12 125.3
C12 C13A C14 106.6(3)
C12 C13A H13A 110.4
C14 C13A H13A 110.4
C12 C13A H13B 110.4
C14 C13A H13B 110.4
H13A C13A H13B 108.6
C10 C14 C13A 109.3(3)
C10 C14 C15 123.8(3)
C13A C14 C15 126.9(3)
C14 C15 C16 109.5(3)
C14 C15 H15A 109.8
C16 C15 H15A 109.8
C14 C15 H15B 109.8
C16 C15 H15B 109.8
H15A C15 H15B 108.2
O3 C16 C15 110.7(2)
O3 C16 C17 111.0(2)
C15 C16 C17 110.6(2)
O3 C16 H16 108.1
C15 C16 H16 108.1
C17 C16 H16 108.1
O4 C17 C18 106.7(3)
O4 C17 C16 111.3(2)
C18 C17 C16 110.2(2)
O4 C17 H17 109.5
C18 C17 H17 109.5
C16 C17 H17 109.5
C10 C18 C17 110.3(3)
C10 C18 H18A 109.6
C17 C18 H18A 109.6
C10 C18 H18B 109.6
C17 C18 H18B 109.6
H18A C18 H18B 108.1
C7 O1 H1 109.5
C8 O2 H2 109.5
C16 O3 H3 109.5
C17 O4 H4 109.5

loop_
_geom_bond_atom_site_label_1
_geom_bond_atom_site_label_2
_geom_bond_distance
C1 C5 1.341(5)
C1 C2A 1.484(5)
C1 C9 1.495(5)
C2A C3 1.369(7)
C2A H2A 0.9500
C3 C4A 1.446(7)
C3 H3A 0.9500
C4A C5 1.497(5)
C4A H4A 0.9900
C4A H4B 0.9900
C5 C6 1.500(5)
C6 C7 1.517(4)
C6 H6A 0.9900
C6 H6B 0.9900
C7 O1 1.424(4)
C7 C8 1.523(4)
C7 H7 1.0000
C8 O2 1.430(4)
C8 C9 1.524(5)
C8 H8 1.0000
C9 H9A 0.9900
C9 H9B 0.9900
C10 C14 1.344(5)
C10 C11A 1.471(5)
C10 C18 1.505(4)
C11A C12 1.450(5)
C11A H11A 0.9500
C12 C13A 1.396(5)
C12 H12 0.9500
C13A C14 1.476(4)
C13A H13A 0.9900
C13A H13B 0.9900
C14 C15 1.497(4)
C15 C16 1.524(4)
C15 H15A 0.9900
C15 H15B 0.9900
C16 O3 1.442(4)
C16 C17 1.529(4)
C16 H16 1.0000
C17 O4 1.430(3)
C17 C18 1.525(4)
C17 H17 1.0000
C18 H18A 0.9900
C18 H18B 0.9900
O1 H1 0.8400
O2 H2 0.8400
O3 H3 0.8400
O4 H4 0.8400

loop_
_geom_torsion_atom_site_label_1
_geom_torsion_atom_site_label_2
_geom_torsion_atom_site_label_3
_geom_torsion_atom_site_label_4
_geom_torsion
C5 C1 C2A C3 0.7(4)
C9 C1 C2A C3 179.4(3)
C1 C2A C3 C4A -0.6(5)
C2A C3 C4A C5 0.3(4)
C2A C1 C5 C4A -0.5(4)
C9 C1 C5 C4A -179.3(3)
C2A C1 C5 C6 179.8(3)
C9 C1 C5 C6 1.0(5)
C3 C4A C5 C1 0.1(4)
C3 C4A C5 C6 179.8(3)
C1 C5 C6 C7 -18.0(5)
C4A C5 C6 C7 162.4(3)
C5 C6 C7 O1 171.1(3)
C5 C6 C7 C8 48.9(4)
O1 C7 C8 O2 54.5(3)
C6 C7 C8 O2 174.5(3)
O1 C7 C8 C9 175.5(3)
C6 C7 C8 C9 -64.6(3)
C5 C1 C9 C8 -14.8(4)
C2A C1 C9 C8 166.6(3)
O2 C8 C9 C1 163.4(2)
C7 C8 C9 C1 44.9(3)
C14 C10 C11A C12 0.2(4)
C18 C10 C11A C12 179.6(3)
C10 C11A C12 C13A -0.4(4)
C11A C12 C13A C14 0.4(4)
C11A C10 C14 C13A 0.1(4)
C18 C10 C14 C13A -179.4(3)
C11A C10 C14 C15 -179.4(3)
C18 C10 C14 C15 1.1(5)
C12 C13A C14 C10 -0.3(4)
C12 C13A C14 C15 179.2(3)
C10 C14 C15 C16 -18.4(4)
C13A C14 C15 C16 162.2(3)
C14 C15 C16 O3 172.9(2)
C14 C15 C16 C17 49.4(3)
O3 C16 C17 O4 53.0(3)
C15 C16 C17 O4 176.3(3)
O3 C16 C17 C18 171.2(3)
C15 C16 C17 C18 -65.5(3)
C14 C10 C18 C17 -14.8(5)
C11A C10 C18 C17 165.8(3)
O4 C17 C18 C10 166.4(2)
C16 C17 C18 C10 45.4(3)
